data_1521638
loop_
_publ_author_name
'Mueller-Bunz, H.'
'Schleid, T.'

_publ_section_title
;
 Ueber die Oxidsilicate M2 O (Si O4) der schweren Lanthanoide (M = Dy -
 Lu) im A-Typ
;
_journal_name_full 'Zeitschrift fuer Anorganische und Allgemeine Chemie'
_journal_page_first 613
_journal_page_last 618
_journal_volume 625
_journal_year 1999
_chemical_formula_sum 'Lu2 O5 Si'
_chemical_name_systematic 'Lu2 O (Si O4)'
_space_group_IT_number 14
_symmetry_space_group_name_Hall '-P 2ybc'
_symmetry_space_group_name_H-M 'P 1 21/c 1'
_cell_angle_alpha 90
_cell_angle_beta 104.18
_cell_angle_gamma 90
_cell_formula_units_Z 4
_cell_length_a 8.987
_cell_length_b 6.706
_cell_length_c 6.5951
_cell_volume 385.355
_citation_journal_id_ASTM ZAACAB
_cod_data_source_file Mueller-Bunz_ZAACAB_1999_892.cif
_cod_data_source_block Lu2O5Si1
_cod_original_cell_volume 385.3553
_cod_original_formula_sum 'Lu2 O5 Si1'
_cod_database_code 1521638

loop_
_symmetry_equiv_pos_as_xyz
x,y,z
-x,y+1/2,-z+1/2
-x,-y,-z
x,-y-1/2,z-1/2

loop_
_atom_site_label
_atom_site_type_symbol
_atom_site_fract_x
_atom_site_fract_y
_atom_site_fract_z
_atom_site_occupancy
_atom_site_U_iso_or_equiv
O4 O-2 0.1038 0.7941 0.4911 1 0.0
Lu2 Lu+3 0.5282 0.62378 0.23054 1 0.0
Lu1 Lu+3 0.13391 0.13876 0.46162 1 0.0
O1 O-2 0.2128 0.4445 0.6916 1 0.0
O3 O-2 0.3821 0.6411 0.5137 1 0.0
O2 O-2 0.1361 0.4272 0.2977 1 0.0
O5 O-2 0.3974 0.3771 0.0714 1 0.0
Si1 Si+4 0.1979 0.5938 0.4795 1 0.0
